data_2211276
loop_
_publ_author_name
'Konovalova, Irina S.'
'Shishkina, Svetlana V.'
'Shishkin, Oleg V.'
'Lipson, Victoria V.'
'Gubarevich, I. G.'
'Kustova, S. P.'
'Boiko, M. A.'

_publ_section_title
;
 <i>N</i>-(2-Hydroxyphenyl)-<i>N</i>'-phenethylsuccinamide
;
_journal_coeditor_code BG2011
_journal_issue 12
_journal_name_full 'Acta Crystallographica Section E'
_journal_page_first o5475
_journal_page_last o5476
_journal_paper_doi 10.1107/S1600536806046010
_journal_volume 62
_journal_year 2006
_chemical_formula_iupac 'C18 H20 N2 O3'
_chemical_formula_moiety 'C18 H20 N2 O3'
_chemical_formula_sum 'C18 H20 N2 O3'
_chemical_formula_weight 312.36
_chemical_name_systematic
;
N-(2-Hydroxyphenyl)-N'-phenethylsuccinamide
;
_space_group_IT_number 14
_symmetry_cell_setting monoclinic
_symmetry_space_group_name_Hall '-P 2ybc'
_symmetry_space_group_name_H-M 'P 1 21/c 1'
_atom_sites_solution_hydrogens difmap
_atom_sites_solution_primary direct
_atom_sites_solution_secondary difmap
_audit_creation_method SHELXL-97
_cell_angle_alpha 90.00
_cell_angle_beta 114.17(2)
_cell_angle_gamma 90.00
_cell_formula_units_Z 4
_cell_length_a 19.630(4)
_cell_length_b 5.1128(8)
_cell_length_c 17.326(4)
_cell_measurement_reflns_used 2438
_cell_measurement_temperature 293(2)
_cell_measurement_theta_max 35
_cell_measurement_theta_min 15
_cell_volume 1586.5(6)
_computing_cell_refinement
;
CrysAlis RED (Oxford Diffraction, 2006)
;
_computing_data_collection
;
CrysAlis CCD (Oxford Diffraction, 2006)
;
_computing_data_reduction
;
CrysAlis RED
;
_computing_molecular_graphics 'XP (Siemens, 1998)'
_computing_publication_material SHELXTL
_computing_structure_refinement SHELXTL
_computing_structure_solution 'SHELXTL (Sheldrick, 1998)'
_diffrn_ambient_temperature 293(2)
_diffrn_detector_area_resol_mean 16.1827
_diffrn_measured_fraction_theta_full 0.989
_diffrn_measured_fraction_theta_max 0.989
_diffrn_measurement_device_type 'Oxford Diffraction Xcalibur-3'
_diffrn_measurement_method \w
_diffrn_radiation_monochromator graphite
_diffrn_radiation_source 'fine-focus sealed tube'
_diffrn_radiation_type MoK\a
_diffrn_radiation_wavelength 0.71073
_diffrn_reflns_av_R_equivalents 0.0191
_diffrn_reflns_av_sigmaI/netI 0.0241
_diffrn_reflns_limit_h_max 23
_diffrn_reflns_limit_h_min -23
_diffrn_reflns_limit_k_max 6
_diffrn_reflns_limit_k_min -4
_diffrn_reflns_limit_l_max 20
_diffrn_reflns_limit_l_min -20
_diffrn_reflns_number 9600
_diffrn_reflns_theta_full 25.00
_diffrn_reflns_theta_max 25.00
_diffrn_reflns_theta_min 3.22
_diffrn_standards_interval_count 50
_diffrn_standards_number 2
_exptl_absorpt_coefficient_mu 0.090
_exptl_absorpt_correction_type none
_exptl_crystal_colour colourless
_exptl_crystal_density_diffrn 1.308
_exptl_crystal_density_method 'not measured'
_exptl_crystal_description plate
_exptl_crystal_F_000 664
_exptl_crystal_size_max 0.30
_exptl_crystal_size_mid 0.20
_exptl_crystal_size_min 0.05
_refine_diff_density_max 0.180
_refine_diff_density_min -0.143
_refine_ls_extinction_method none
_refine_ls_goodness_of_fit_ref 0.981
_refine_ls_hydrogen_treatment mixed
_refine_ls_matrix_type full
_refine_ls_number_parameters 220
_refine_ls_number_reflns 2755
_refine_ls_number_restraints 0
_refine_ls_restrained_S_all 0.981
_refine_ls_R_factor_all 0.055
_refine_ls_R_factor_gt 0.035
_refine_ls_shift/su_max 0.000
_refine_ls_shift/su_mean 0.000
_refine_ls_structure_factor_coef Fsqd
_refine_ls_weighting_details 'calc w=1/[\s^2^(Fo^2^)+(0.0589P)^2^] where P=(Fo^2^+2Fc^2^)/3'
_refine_ls_weighting_scheme calc
_refine_ls_wR_factor_gt 0.089
_refine_ls_wR_factor_ref 0.094
_reflns_number_gt 1954
_reflns_number_total 2755
_reflns_threshold_expression I>2\s(I)
_cod_data_source_file bg2011.cif
_cod_data_source_block I
_cod_original_sg_symbol_H-M 'P 21/c'
_cod_database_code 2211276
_cod_database_fobs_code 2211276

loop_
_symmetry_equiv_pos_as_xyz
'x, y, z'
'-x, y+1/2, -z+1/2'
'-x, -y, -z'
'x, -y-1/2, z-1/2'

loop_
_atom_site_type_symbol
_atom_site_label
_atom_site_fract_x
_atom_site_fract_y
_atom_site_fract_z
_atom_site_U_iso_or_equiv
_atom_site_adp_type
_atom_site_calc_flag
_atom_site_refinement_flags
_atom_site_occupancy
N N1 0.62494(7) 0.4387(2) 0.74982(8) 0.0377(3) Uani d . 1
H H1N 0.6018(8) 0.448(3) 0.7795(9) 0.036(4) Uiso d . 1
N N2 0.35372(7) 0.8939(3) 0.47553(8) 0.0470(4) Uani d . 1
H H2N 0.3588(8) 0.778(3) 0.4444(9) 0.042(4) Uiso d . 1
O O1 0.63265(6) 0.0313(2) 0.84800(7) 0.0467(3) Uani d . 1
H H1O 0.6332(11) -0.109(5) 0.8729(12) 0.084(7) Uiso d . 1
O O2 0.61856(6) 0.5334(2) 0.62020(6) 0.0522(3) Uani d . 1
O O3 0.40800(6) 1.0848(2) 0.60360(6) 0.0451(3) Uani d . 1
C C1 0.69068(8) 0.2853(3) 0.78053(8) 0.0355(3) Uani d . 1
C C2 0.75168(8) 0.3432(3) 0.76358(9) 0.0463(4) Uani d . 1
H H2 0.7496 0.4839 0.7287 0.056 Uiso calc R 1
C C3 0.81556(9) 0.1954(4) 0.79772(10) 0.0560(5) Uani d . 1
H H3 0.8564 0.2356 0.7858 0.067 Uiso calc R 1
C C4 0.81890(9) -0.0115(4) 0.84943(11) 0.0585(5) Uani d . 1
H H4 0.8621 -0.1119 0.8725 0.070 Uiso calc R 1
C C5 0.75868(9) -0.0714(3) 0.86738(10) 0.0491(4) Uani d . 1
H H5 0.7614 -0.2112 0.9029 0.059 Uiso calc R 1
C C6 0.69417(8) 0.0752(3) 0.83289(8) 0.0359(3) Uani d . 1
C C7 0.59387(7) 0.5581(3) 0.67425(8) 0.0355(3) Uani d . 1
C C8 0.52791(8) 0.7285(3) 0.66093(9) 0.0425(4) Uani d . 1
H H8B 0.5027 0.6626 0.6948 0.051 Uiso calc R 1
H H8A 0.5451 0.9043 0.6801 0.051 Uiso calc R 1
C C9 0.47368(8) 0.7381(3) 0.57006(8) 0.0412(4) Uani d . 1
H H9A 0.4546 0.5630 0.5524 0.049 Uiso calc R 1
H H9B 0.5003 0.7912 0.5362 0.049 Uiso calc R 1
C C10 0.40872(8) 0.9192(3) 0.55142(9) 0.0364(3) Uani d . 1
C C11 0.28660(8) 1.0523(3) 0.44343(10) 0.0505(4) Uani d . 1
H H11B 0.2777 1.1125 0.3870 0.061 Uiso calc R 1
H H11A 0.2943 1.2051 0.4792 0.061 Uiso calc R 1
C C12 0.21921(9) 0.9092(3) 0.44003(11) 0.0567(4) Uani d . 1
H H12B 0.2298 0.8371 0.4956 0.068 Uiso calc R 1
H H12A 0.2095 0.7639 0.4009 0.068 Uiso calc R 1
C C13 0.15013(9) 1.0748(3) 0.41318(10) 0.0485(4) Uani d . 1
C C14 0.10585(10) 1.0701(4) 0.45743(12) 0.0654(5) Uani d . 1
H H14 0.1178 0.9581 0.5034 0.078 Uiso calc R 1
C C15 0.04364(11) 1.2296(5) 0.43445(15) 0.0807(7) Uani d . 1
H H15 0.0142 1.2231 0.4649 0.097 Uiso calc R 1
C C16 0.02518(10) 1.3964(4) 0.36739(15) 0.0753(6) Uani d . 1
H H16 -0.0159 1.5063 0.3530 0.090 Uiso calc R 1
C C17 0.06727(10) 1.4002(4) 0.32209(14) 0.0723(6) Uani d . 1
H H17 0.0545 1.5110 0.2757 0.087 Uiso calc R 1
C C18 0.12902(9) 1.2402(3) 0.34440(12) 0.0609(5) Uani d . 1
H H18 0.1571 1.2440 0.3123 0.073 Uiso calc R 1

loop_
_atom_site_aniso_label
_atom_site_aniso_U_11
_atom_site_aniso_U_22
_atom_site_aniso_U_33
_atom_site_aniso_U_12
_atom_site_aniso_U_13
_atom_site_aniso_U_23
N1 0.0369(7) 0.0431(8) 0.0396(7) 0.0070(6) 0.0222(6) 0.0078(6)
N2 0.0452(8) 0.0511(9) 0.0430(8) 0.0169(7) 0.0165(7) -0.0008(7)
O1 0.0482(7) 0.0380(7) 0.0641(7) 0.0026(5) 0.0332(6) 0.0111(5)
O2 0.0487(6) 0.0742(8) 0.0394(6) 0.0201(6) 0.0237(5) 0.0058(5)
O3 0.0517(6) 0.0389(6) 0.0493(6) 0.0110(5) 0.0253(5) -0.0018(5)
C1 0.0335(8) 0.0367(8) 0.0365(7) 0.0017(6) 0.0145(6) -0.0009(6)
C2 0.0402(9) 0.0513(10) 0.0509(9) 0.0017(8) 0.0220(7) 0.0109(8)
C3 0.0375(9) 0.0676(12) 0.0669(11) 0.0063(9) 0.0255(8) 0.0125(9)
C4 0.0400(9) 0.0653(12) 0.0687(11) 0.0181(9) 0.0207(8) 0.0171(9)
C5 0.0497(10) 0.0436(10) 0.0550(9) 0.0100(8) 0.0225(8) 0.0132(7)
C6 0.0376(8) 0.0328(8) 0.0396(8) -0.0019(7) 0.0181(6) -0.0023(6)
C7 0.0335(8) 0.0395(8) 0.0353(8) 0.0020(6) 0.0159(6) -0.0021(6)
C8 0.0400(8) 0.0478(10) 0.0408(8) 0.0096(7) 0.0177(7) -0.0015(7)
C9 0.0425(9) 0.0466(9) 0.0375(8) 0.0117(7) 0.0194(7) 0.0026(7)
C10 0.0420(8) 0.0366(8) 0.0382(8) 0.0059(7) 0.0241(7) 0.0057(7)
C11 0.0414(9) 0.0519(10) 0.0555(10) 0.0145(8) 0.0171(8) 0.0078(8)
C12 0.0507(10) 0.0509(11) 0.0668(11) 0.0061(8) 0.0223(8) 0.0087(8)
C13 0.0371(8) 0.0466(10) 0.0574(10) -0.0037(7) 0.0147(7) -0.0049(8)
C14 0.0522(11) 0.0810(14) 0.0643(11) -0.0062(10) 0.0252(9) 0.0000(10)
C15 0.0510(12) 0.1075(19) 0.0925(16) -0.0046(12) 0.0384(11) -0.0221(14)
C16 0.0387(10) 0.0717(14) 0.1044(17) 0.0033(10) 0.0180(11) -0.0133(13)
C17 0.0452(10) 0.0678(13) 0.0921(14) 0.0071(10) 0.0159(10) 0.0150(11)
C18 0.0471(10) 0.0600(12) 0.0768(12) 0.0066(9) 0.0265(9) 0.0118(10)

loop_
_atom_type_symbol
_atom_type_description
_atom_type_scat_dispersion_real
_atom_type_scat_dispersion_imag
_atom_type_scat_source
C C 0.0033 0.0016 'International Tables Vol C Tables 4.2.6.8 and 6.1.1.4'
H H 0.0000 0.0000 'International Tables Vol C Tables 4.2.6.8 and 6.1.1.4'
N N 0.0061 0.0033 'International Tables Vol C Tables 4.2.6.8 and 6.1.1.4'
O O 0.0106 0.0060 'International Tables Vol C Tables 4.2.6.8 and 6.1.1.4'

loop_
_geom_angle_atom_site_label_1
_geom_angle_atom_site_label_2
_geom_angle_atom_site_label_3
_geom_angle
C7 N1 C1 126.78(12)
C7 N1 H1N 116.1(10)
C1 N1 H1N 116.9(10)
C10 N2 C11 124.79(14)
C10 N2 H2N 116.6(10)
C11 N2 H2N 118.6(11)
C6 O1 H1O 114.7(14)
C2 C1 C6 119.40(13)
C2 C1 N1 122.64(13)
C6 C1 N1 117.89(12)
C3 C2 C1 120.68(15)
C3 C2 H2 119.7
C1 C2 H2 119.7
C4 C3 C2 119.81(15)
C4 C3 H3 120.1
C2 C3 H3 120.1
C3 C4 C5 120.30(15)
C3 C4 H4 119.9
C5 C4 H4 119.9
C4 C5 C6 120.20(15)
C4 C5 H5 119.9
C6 C5 H5 119.9
O1 C6 C5 123.99(13)
O1 C6 C1 116.39(13)
C5 C6 C1 119.61(13)
O2 C7 N1 122.31(13)
O2 C7 C8 122.01(13)
N1 C7 C8 115.67(12)
C9 C8 C7 112.24(11)
C9 C8 H8B 109.2
C7 C8 H8B 109.2
C9 C8 H8A 109.2
C7 C8 H8A 109.2
H8B C8 H8A 107.9
C8 C9 C10 114.98(11)
C8 C9 H9A 108.5
C10 C9 H9A 108.5
C8 C9 H9B 108.5
C10 C9 H9B 108.5
H9A C9 H9B 107.5
O3 C10 N2 122.83(14)
O3 C10 C9 121.71(13)
N2 C10 C9 115.44(12)
N2 C11 C12 113.16(14)
N2 C11 H11B 108.9
C12 C11 H11B 108.9
N2 C11 H11A 108.9
C12 C11 H11A 108.9
H11B C11 H11A 107.8
C11 C12 C13 114.16(14)
C11 C12 H12B 108.7
C13 C12 H12B 108.7
C11 C12 H12A 108.7
C13 C12 H12A 108.7
H12B C12 H12A 107.6
C14 C13 C18 117.24(16)
C14 C13 C12 120.94(16)
C18 C13 C12 121.81(15)
C13 C14 C15 120.92(19)
C13 C14 H14 119.5
C15 C14 H14 119.5
C16 C15 C14 120.55(19)
C16 C15 H15 119.7
C14 C15 H15 119.7
C17 C16 C15 119.37(19)
C17 C16 H16 120.3
C15 C16 H16 120.3
C16 C17 C18 120.3(2)
C16 C17 H17 119.9
C18 C17 H17 119.9
C13 C18 C17 121.61(17)
C13 C18 H18 119.2
C17 C18 H18 119.2

loop_
_geom_bond_atom_site_label_1
_geom_bond_atom_site_label_2
_geom_bond_distance
_geom_bond_publ_flag
N1 C7 1.3435(18) yes
N1 C1 1.4148(18) yes
N1 H1N 0.816(15) ?
N2 C10 1.3224(19) yes
N2 C11 1.4495(19) yes
N2 H2N 0.836(16) ?
O1 C6 1.3551(17) yes
O1 H1O 0.84(2) ?
O2 C7 1.2246(15) yes
O3 C10 1.2428(16) yes
C1 C2 1.377(2) ?
C1 C6 1.3893(19) ?
C2 C3 1.373(2) ?
C2 H2 0.9300 ?
C3 C4 1.370(2) ?
C3 H3 0.9300 ?
C4 C5 1.374(2) ?
C4 H4 0.9300 ?
C5 C6 1.379(2) ?
C5 H5 0.9300 ?
C7 C8 1.498(2) yes
C8 C9 1.497(2) ?
C8 H8B 0.9700 ?
C8 H8A 0.9700 ?
C9 C10 1.500(2) ?
C9 H9A 0.9700 ?
C9 H9B 0.9700 ?
C11 C12 1.492(2) ?
C11 H11B 0.9700 ?
C11 H11A 0.9700 ?
C12 C13 1.502(2) ?
C12 H12B 0.9700 ?
C12 H12A 0.9700 ?
C13 C14 1.375(2) ?
C13 C18 1.379(2) ?
C14 C15 1.385(3) ?
C14 H14 0.9300 ?
C15 C16 1.365(3) ?
C15 H15 0.9300 ?
C16 C17 1.353(3) ?
C16 H16 0.9300 ?
C17 C18 1.380(2) ?
C17 H17 0.9300 ?
C18 H18 0.9300 ?

loop_
_geom_hbond_atom_site_label_D
_geom_hbond_atom_site_label_H
_geom_hbond_atom_site_label_A
_geom_hbond_site_symmetry_A
_geom_hbond_distance_DH
_geom_hbond_distance_HA
_geom_hbond_distance_DA
_geom_hbond_angle_DHA
_geom_hbond_publ_flag
N1 H1N O3 2_646 0.816(15) 2.224(15) 2.9615(17) 150.6(13) yes
O1 H1O O3 2_636 0.84(2) 1.88(2) 2.6648(15) 156(2) yes
N2 H2N O2 3_666 0.836(16) 2.094(17) 2.9254(18) 173.0(15) yes

loop_
_geom_torsion_atom_site_label_1
_geom_torsion_atom_site_label_2
_geom_torsion_atom_site_label_3
_geom_torsion_atom_site_label_4
_geom_torsion
C7 N1 C1 C2 36.6(2)
C7 N1 C1 C6 -146.28(14)
C6 C1 C2 C3 0.1(2)
N1 C1 C2 C3 177.17(15)
C1 C2 C3 C4 -0.2(3)
C2 C3 C4 C5 -0.1(3)
C3 C4 C5 C6 0.5(3)
C4 C5 C6 O1 -179.27(15)
C4 C5 C6 C1 -0.6(2)
C2 C1 C6 O1 179.04(13)
N1 C1 C6 O1 1.87(19)
C2 C1 C6 C5 0.3(2)
N1 C1 C6 C5 -176.90(13)
C1 N1 C7 O2 4.0(2)
C1 N1 C7 C8 -174.70(13)
O2 C7 C8 C9 31.7(2)
N1 C7 C8 C9 -149.57(13)
C7 C8 C9 C10 -176.20(13)
C11 N2 C10 O3 0.1(2)
C11 N2 C10 C9 -178.44(14)
C8 C9 C10 O3 13.6(2)
C8 C9 C10 N2 -167.90(14)
C10 N2 C11 C12 -106.36(18)
N2 C11 C12 C13 175.64(14)
C11 C12 C13 C14 -132.56(17)
C11 C12 C13 C18 46.4(2)
C18 C13 C14 C15 -1.3(3)
C12 C13 C14 C15 177.70(18)
C13 C14 C15 C16 -0.3(3)
C14 C15 C16 C17 1.6(3)
C15 C16 C17 C18 -1.1(3)
C14 C13 C18 C17 1.8(3)
C12 C13 C18 C17 -177.23(17)
C16 C17 C18 C13 -0.6(3)

loop_
_cod_related_entry_id
_cod_related_entry_database
_cod_related_entry_code
1 ChemSpider 2355762
